data_7251388
loop_
_publ_author_name
'Nomnganga, Yamkela'
'Oluwole, David O.'
'Venter, Gerhard A.'
'Benyei, Attila'
'Bathori, Nikoletta B.'

_publ_section_title
;
 Exploring Desolvation-Driven Polymorph Formation via Multicomponent
 Crystals of Furosemide
;
_journal_name_full CrystEngComm
_journal_paper_doi 10.1039/D5CE01033K
_journal_year 2025
_chemical_formula_sum 'C19 H22 Cl N3 O6 S'
_chemical_formula_weight 455.90
_space_group_crystal_system orthorhombic
_space_group_IT_number 19
_space_group_name_Hall 'P 2ac 2ab'
_space_group_name_H-M_alt 'P 21 21 21'
_atom_sites_solution_hydrogens mixed
_audit_creation_method SHELXL-2019/2
_audit_update_record
;
2025-10-08 deposited with the CCDC.	2025-12-03 downloaded from the CCDC.
;
_cell_angle_alpha 90
_cell_angle_beta 90
_cell_angle_gamma 90
_cell_formula_units_Z 4
_cell_length_a 5.0757(3)
_cell_length_b 19.3352(11)
_cell_length_c 20.7883(12)
_cell_measurement_reflns_used 5698
_cell_measurement_temperature 173(2)
_cell_measurement_theta_max 29.586
_cell_measurement_theta_min 1.438
_cell_volume 2040.2(2)
_computing_structure_refinement 'SHELXL-2019/2 (Sheldrick, 2019)'
_diffrn_ambient_temperature 173(2)
_diffrn_measured_fraction_theta_full 0.999
_diffrn_measured_fraction_theta_max 0.998
_diffrn_measurement_device_type Bruker
_diffrn_radiation_type MoK\a
_diffrn_radiation_wavelength 0.71073
_diffrn_reflns_av_R_equivalents 0.0454
_diffrn_reflns_av_unetI/netI 0.0303
_diffrn_reflns_Laue_measured_fraction_full 0.999
_diffrn_reflns_Laue_measured_fraction_max 0.998
_diffrn_reflns_limit_h_max 6
_diffrn_reflns_limit_h_min -7
_diffrn_reflns_limit_k_max 26
_diffrn_reflns_limit_k_min -26
_diffrn_reflns_limit_l_max 28
_diffrn_reflns_limit_l_min -28
_diffrn_reflns_number 35772
_diffrn_reflns_point_group_measured_fraction_full 0.999
_diffrn_reflns_point_group_measured_fraction_max 0.999
_diffrn_reflns_theta_full 25.242
_diffrn_reflns_theta_max 29.586
_diffrn_reflns_theta_min 1.438
_exptl_absorpt_coefficient_mu 0.333
_exptl_absorpt_correction_T_max 0.7459
_exptl_absorpt_correction_T_min 0.6930
_exptl_absorpt_correction_type multi-scan
_exptl_absorpt_process_details 'SADABS-2016/2 '
_exptl_crystal_colour colorless
_exptl_crystal_density_diffrn 1.484
_exptl_crystal_description chunk
_exptl_crystal_F_000 952
_exptl_crystal_size_max 0.384
_exptl_crystal_size_mid 0.086
_exptl_crystal_size_min 0.038
_refine_diff_density_max 0.372
_refine_diff_density_min -0.611
_refine_diff_density_rms 0.057
_refine_ls_abs_structure_details
;
 Refined as an inversion twin.
;
_refine_ls_abs_structure_Flack 0.01(7)
_refine_ls_extinction_method none
_refine_ls_goodness_of_fit_ref 1.150
_refine_ls_hydrogen_treatment mixed
_refine_ls_matrix_type full
_refine_ls_number_parameters 276
_refine_ls_number_reflns 5698
_refine_ls_number_restraints 165
_refine_ls_restrained_S_all 1.135
_refine_ls_R_factor_all 0.0377
_refine_ls_R_factor_gt 0.0347
_refine_ls_shift/su_max 0.000
_refine_ls_shift/su_mean 0.000
_refine_ls_structure_factor_coef Fsqd
_refine_ls_weighting_details 'w=1/[\s^2^(Fo^2^)+(0.0337P)^2^+0.8633P] where P=(Fo^2^+2Fc^2^)/3'
_refine_ls_weighting_scheme calc
_refine_ls_wR_factor_gt 0.0830
_refine_ls_wR_factor_ref 0.0846
_reflns_Friedel_coverage 0.732
_reflns_Friedel_fraction_full 1.000
_reflns_Friedel_fraction_max 0.999
_reflns_number_gt 5353
_reflns_number_total 5698
_reflns_threshold_expression 'I > 2\s(I)'
_cod_data_source_file d5ce01033k2.cif
_cod_data_source_block fur24lutw
_cod_database_code 7251388
_shelx_shelxl_version_number 2019/2
_shelx_space_group_comment
;
The symmetry employed for this shelxl refinement is uniquely defined
by the following loop, which should always be used as a source of
symmetry information in preference to the above space-group names.
They are only intended as comments.
;
_shelx_estimated_absorpt_t_min 0.883
_shelx_estimated_absorpt_t_max 0.987
_exptl_absorpt_special_details 'Krause, L., Herbst-Irmer, R., Sheldrick G.M. & Stalke D., J. Appl. Cryst. 48 (2015) 3-10'

loop_
_space_group_symop_operation_xyz
'x, y, z'
'-x+1/2, -y, z+1/2'
'x+1/2, -y+1/2, -z'
'-x, y+1/2, -z+1/2'

loop_
_atom_site_label
_atom_site_type_symbol
_atom_site_fract_x
_atom_site_fract_y
_atom_site_fract_z
_atom_site_U_iso_or_equiv
_atom_site_adp_type
_atom_site_occupancy
_atom_site_site_symmetry_order
_atom_site_calc_flag
_atom_site_refinement_flags_posn
_atom_site_refinement_flags_adp
_atom_site_refinement_flags_occupancy
_atom_site_disorder_assembly
_atom_site_disorder_group
Cl1 Cl 1.38221(11) 0.49188(3) 0.32518(3) 0.01571(12) Uani 1 1 d . . . . .
S1 S 1.04855(12) 0.35025(3) 0.33374(3) 0.01265(12) Uani 1 1 d . . . . .
O1 O 0.9839(4) 0.37219(9) 0.26969(8) 0.0201(4) Uani 1 1 d . . . . .
N1 N 0.8517(4) 0.28899(10) 0.35329(10) 0.0158(4) Uani 1 1 d . . . . .
H1A H 0.699903 0.299845 0.346007 0.012(7) Uiso 1 1 d R . . . .
H1B H 0.898593 0.272355 0.390667 0.023(8) Uiso 1 1 d R . . . .
C1 C 1.1283(5) 0.48272(12) 0.38051(10) 0.0122(4) Uani 1 1 d . . . . .
O2 O 1.3104(4) 0.32477(10) 0.34547(9) 0.0206(4) Uani 1 1 d . . . . .
N2 N 0.8057(5) 0.59168(11) 0.50179(10) 0.0174(5) Uani 1 1 d . . . . .
H2 H 0.679281 0.585523 0.524392 0.029(9) Uiso 1 1 d R . . . .
C2 C 0.9887(5) 0.42048(11) 0.38601(10) 0.0123(4) Uani 1 1 d . . . . .
O3 O 0.4028(4) 0.40312(9) 0.52241(9) 0.0203(4) Uani 1 1 d . . . . .
N3 N 0.0300(4) 0.45800(10) 0.62352(10) 0.0152(4) Uani 1 1 d . . . . .
H3A H 0.149559 0.473280 0.600150 0.036(10) Uiso 1 1 d R . . . .
C3 C 0.7913(5) 0.41688(12) 0.43191(11) 0.0123(4) Uani 1 1 d . . . . .
H3 H 0.696287 0.374838 0.436481 0.015 Uiso 1 1 calc R U . . .
O4 O 0.4286(4) 0.51283(9) 0.55311(8) 0.0172(4) Uani 1 1 d . . . . .
C4 C 0.7261(5) 0.47252(12) 0.47178(11) 0.0124(4) Uani 1 1 d . . . . .
O5 O 0.9810(7) 0.75647(17) 0.42280(18) 0.0307(8) Uiso 0.736(8) 1 d . . P A 1
C5 C 0.8639(5) 0.53566(12) 0.46456(11) 0.0134(4) Uani 1 1 d . . . . .
O6 O 0.4891(4) 0.26830(9) 0.52362(9) 0.0206(4) Uani 1 1 d . . . . .
H6A H 0.466725 0.306457 0.519064 0.025(9) Uiso 1 1 d R . . . .
H6B H 0.640925 0.257707 0.517243 0.050(13) Uiso 1 1 d R . . . .
C6 C 1.0675(5) 0.53917(12) 0.41827(11) 0.0145(4) Uani 1 1 d . . . . .
H6 H 1.163680 0.580953 0.413103 0.017 Uiso 1 1 calc R U . . .
C7 C 0.5043(5) 0.46178(12) 0.51891(11) 0.0136(4) Uani 1 1 d . . . . .
C8 C 0.9289(6) 0.65857(13) 0.49455(11) 0.0197(5) Uani 1 1 d . . . . .
H8AA H 1.122368 0.652181 0.493153 0.024 Uiso 0.736(8) 1 calc R U P A 1
H8AB H 0.887632 0.686952 0.532880 0.024 Uiso 0.736(8) 1 calc R U P A 1
H8BC H 1.122737 0.653344 0.492280 0.024 Uiso 0.264(8) 1 calc R U P A 2
H8BD H 0.885839 0.688366 0.531819 0.024 Uiso 0.264(8) 1 calc R U P A 2
C9 C 0.8471(11) 0.6964(2) 0.4371(2) 0.0130(12) Uiso 0.736(8) 1 d . . P A 1
C10 C 0.6562(9) 0.6859(2) 0.39141(19) 0.0217(9) Uiso 0.736(8) 1 d . . P A 1
H10 H 0.534426 0.648636 0.390143 0.026 Uiso 0.736(8) 1 calc R U P A 1
C11 C 0.6739(10) 0.7419(2) 0.34556(19) 0.0223(10) Uiso 0.736(8) 1 d . . P A 1
H11 H 0.567624 0.748749 0.308493 0.027 Uiso 0.736(8) 1 calc R U P A 1
C12 C 0.8722(10) 0.7822(2) 0.3663(2) 0.0295(10) Uiso 0.736(8) 1 d . . P A 1
H12 H 0.930416 0.822994 0.345091 0.035 Uiso 0.736(8) 1 calc R U P A 1
C13 C -0.0939(5) 0.49967(12) 0.66558(10) 0.0138(4) Uani 1 1 d . . . . .
C14 C -0.2866(5) 0.47184(13) 0.70503(11) 0.0144(5) Uani 1 1 d . . . . .
H14 H -0.377382 0.500840 0.734514 0.017 Uiso 1 1 calc R U . . .
C15 C -0.3487(5) 0.40146(13) 0.70188(11) 0.0146(5) Uani 1 1 d . . . . .
C16 C -0.2138(5) 0.36076(13) 0.65735(12) 0.0180(5) Uani 1 1 d . . . . .
H16 H -0.251694 0.312784 0.653910 0.022 Uiso 1 1 calc R U . . .
C17 C -0.0252(5) 0.39041(13) 0.61831(12) 0.0190(5) Uani 1 1 d . . . . .
H17 H 0.065833 0.362866 0.587678 0.023 Uiso 1 1 calc R U . . .
C18 C -0.0098(6) 0.57380(12) 0.66721(12) 0.0198(5) Uani 1 1 d . . . . .
H18A H 0.158023 0.577725 0.690222 0.030 Uiso 1 1 calc R U . . .
H18B H -0.144122 0.601359 0.689347 0.030 Uiso 1 1 calc R U . . .
H18C H 0.011691 0.590868 0.623137 0.030 Uiso 1 1 calc R U . . .
C19 C -0.5518(6) 0.37019(13) 0.74552(12) 0.0197(5) Uani 1 1 d . . . . .
H19A H -0.570407 0.320846 0.735761 0.030 Uiso 1 1 calc R U . . .
H19B H -0.721227 0.393451 0.738926 0.030 Uiso 1 1 calc R U . . .
H19C H -0.496470 0.375855 0.790375 0.030 Uiso 1 1 calc R U . . .
C10A C 0.566(2) 0.6878(5) 0.4163(5) 0.015(2) Uiso 0.264(8) 1 d . . P A 2
H10A H 0.435810 0.664030 0.440435 0.019 Uiso 0.264(8) 1 calc R U P A 2
O5A O 0.975(2) 0.7403(6) 0.3970(6) 0.041(3) Uiso 0.264(8) 1 d . . P A 2
C12A C 0.772(3) 0.7579(7) 0.3475(6) 0.024(3) Uiso 0.264(8) 1 d . . P A 2
H12A H 0.798784 0.787904 0.311959 0.029 Uiso 0.264(8) 1 calc R U P A 2
C11A C 0.543(4) 0.7244(7) 0.3612(7) 0.043(4) Uiso 0.264(8) 1 d . . P A 2
H11A H 0.388187 0.726475 0.335579 0.051 Uiso 0.264(8) 1 calc R U P A 2
C9A C 0.816(3) 0.6942(8) 0.4268(8) 0.020(4) Uiso 0.264(8) 1 d . . P A 2

loop_
_atom_site_aniso_label
_atom_site_aniso_U_11
_atom_site_aniso_U_22
_atom_site_aniso_U_33
_atom_site_aniso_U_23
_atom_site_aniso_U_13
_atom_site_aniso_U_12
Cl1 0.0146(3) 0.0191(3) 0.0135(2) 0.0014(2) 0.0031(2) 0.0003(2)
S1 0.0108(3) 0.0136(2) 0.0136(2) -0.0021(2) 0.0005(2) 0.0029(2)
O1 0.0252(11) 0.0215(9) 0.0137(8) -0.0015(6) 0.0001(7) 0.0024(8)
N1 0.0115(10) 0.0155(9) 0.0203(10) -0.0010(8) -0.0001(8) 0.0023(8)
C1 0.0106(10) 0.0168(10) 0.0091(9) 0.0023(8) 0.0002(8) 0.0020(9)
O2 0.0117(9) 0.0196(9) 0.0307(10) -0.0036(7) -0.0002(7) 0.0042(7)
N2 0.0229(12) 0.0143(10) 0.0151(10) -0.0019(7) 0.0066(9) -0.0005(8)
C2 0.0140(12) 0.0122(10) 0.0106(9) -0.0008(7) -0.0008(8) 0.0037(9)
O3 0.0204(10) 0.0167(8) 0.0237(9) 0.0009(7) 0.0076(8) -0.0004(7)
N3 0.0144(10) 0.0174(9) 0.0140(9) -0.0012(7) 0.0020(8) -0.0015(8)
C3 0.0123(11) 0.0122(10) 0.0124(10) 0.0030(8) -0.0010(8) 0.0015(9)
O4 0.0186(9) 0.0187(8) 0.0142(7) -0.0036(6) 0.0041(7) 0.0007(7)
C4 0.0125(11) 0.0141(10) 0.0106(10) 0.0015(8) 0.0000(8) 0.0020(8)
C5 0.0165(12) 0.0141(10) 0.0095(9) -0.0004(8) -0.0005(9) 0.0021(9)
O6 0.0191(11) 0.0136(8) 0.0293(10) 0.0023(7) 0.0015(8) -0.0008(8)
C6 0.0171(12) 0.0133(10) 0.0131(10) 0.0012(8) -0.0007(9) -0.0011(9)
C7 0.0124(11) 0.0172(10) 0.0111(10) 0.0017(8) -0.0006(8) 0.0033(9)
C8 0.0267(15) 0.0134(11) 0.0190(11) -0.0036(8) 0.0013(10) -0.0016(10)
C13 0.0148(11) 0.0153(10) 0.0112(9) 0.0009(8) -0.0006(8) 0.0002(9)
C14 0.0156(12) 0.0162(11) 0.0115(10) -0.0013(8) 0.0017(9) 0.0018(9)
C15 0.0125(12) 0.0184(11) 0.0130(10) 0.0007(8) -0.0013(9) -0.0003(9)
C16 0.0187(12) 0.0169(11) 0.0184(12) -0.0045(9) 0.0022(9) -0.0026(9)
C17 0.0191(13) 0.0200(11) 0.0179(11) -0.0057(9) 0.0018(10) -0.0004(10)
C18 0.0252(14) 0.0160(10) 0.0181(11) -0.0008(9) 0.0049(11) -0.0032(10)
C19 0.0194(13) 0.0198(11) 0.0198(11) -0.0004(9) 0.0057(10) -0.0035(10)

loop_
_atom_type_symbol
_atom_type_description
_atom_type_scat_dispersion_real
_atom_type_scat_dispersion_imag
_atom_type_scat_source
C C 0.0033 0.0016 'International Tables Vol C Tables 4.2.6.8 and 6.1.1.4'
H H 0.0000 0.0000 'International Tables Vol C Tables 4.2.6.8 and 6.1.1.4'
N N 0.0061 0.0033 'International Tables Vol C Tables 4.2.6.8 and 6.1.1.4'
O O 0.0106 0.0060 'International Tables Vol C Tables 4.2.6.8 and 6.1.1.4'
S S 0.1246 0.1234 'International Tables Vol C Tables 4.2.6.8 and 6.1.1.4'
Cl Cl 0.1484 0.1585 'International Tables Vol C Tables 4.2.6.8 and 6.1.1.4'

loop_
_geom_angle_atom_site_label_1
_geom_angle_atom_site_label_2
_geom_angle_atom_site_label_3
_geom_angle
_geom_angle_site_symmetry_1
_geom_angle_site_symmetry_3
_geom_angle_publ_flag
O1 S1 O2 118.01(12) . . ?
O1 S1 N1 108.14(12) . . ?
O2 S1 N1 106.25(12) . . ?
O1 S1 C2 107.72(10) . . ?
O2 S1 C2 108.55(12) . . ?
N1 S1 C2 107.78(11) . . ?
S1 N1 H1A 110.7 . . ?
S1 N1 H1B 109.1 . . ?
H1A N1 H1B 121.2 . . ?
C6 C1 C2 121.3(2) . . ?
C6 C1 Cl1 117.54(18) . . ?
C2 C1 Cl1 121.13(18) . . ?
C5 N2 C8 123.9(2) . . ?
C5 N2 H2 112.8 . . ?
C8 N2 H2 122.6 . . ?
C3 C2 C1 117.7(2) . . ?
C3 C2 S1 120.64(18) . . ?
C1 C2 S1 121.56(18) . . ?
C17 N3 C13 122.6(2) . . ?
C17 N3 H3A 116.8 . . ?
C13 N3 H3A 120.5 . . ?
C2 C3 C4 122.7(2) . . ?
C2 C3 H3 118.6 . . ?
C4 C3 H3 118.6 . . ?
C3 C4 C5 119.0(2) . . ?
C3 C4 C7 117.2(2) . . ?
C5 C4 C7 123.9(2) . . ?
C9 O5 C12 106.8(4) . . ?
N2 C5 C6 120.4(2) . . ?
N2 C5 C4 121.2(2) . . ?
C6 C5 C4 118.3(2) . . ?
H6A O6 H6B 111.8 . . ?
C1 C6 C5 120.9(2) . . ?
C1 C6 H6 119.6 . . ?
C5 C6 H6 119.6 . . ?
O3 C7 O4 123.1(2) . . ?
O3 C7 C4 118.1(2) . . ?
O4 C7 C4 118.7(2) . . ?
N2 C8 C9 114.2(3) . . ?
N2 C8 C9A 108.0(6) . . ?
N2 C8 H8AA 108.7 . . ?
C9 C8 H8AA 108.7 . . ?
N2 C8 H8AB 108.7 . . ?
C9 C8 H8AB 108.7 . . ?
H8AA C8 H8AB 107.6 . . ?
N2 C8 H8BC 110.1 . . ?
C9A C8 H8BC 110.1 . . ?
N2 C8 H8BD 110.1 . . ?
C9A C8 H8BD 110.1 . . ?
H8BC C8 H8BD 108.4 . . ?
C10 C9 O5 108.8(4) . . ?
C10 C9 C8 133.9(4) . . ?
O5 C9 C8 117.2(4) . . ?
C9 C10 C11 107.6(4) . . ?
C9 C10 H10 126.2 . . ?
C11 C10 H10 126.2 . . ?
C12 C11 C10 105.7(4) . . ?
C12 C11 H11 127.2 . . ?
C10 C11 H11 127.2 . . ?
C11 C12 O5 111.1(4) . . ?
C11 C12 H12 124.4 . . ?
O5 C12 H12 124.4 . . ?
N3 C13 C14 118.8(2) . . ?
N3 C13 C18 117.1(2) . . ?
C14 C13 C18 124.1(2) . . ?
C13 C14 C15 120.6(2) . . ?
C13 C14 H14 119.7 . . ?
C15 C14 H14 119.7 . . ?
C16 C15 C14 118.0(2) . . ?
C16 C15 C19 120.7(2) . . ?
C14 C15 C19 121.3(2) . . ?
C17 C16 C15 119.8(2) . . ?
C17 C16 H16 120.1 . . ?
C15 C16 H16 120.1 . . ?
N3 C17 C16 120.2(2) . . ?
N3 C17 H17 119.9 . . ?
C16 C17 H17 119.9 . . ?
C13 C18 H18A 109.5 . . ?
C13 C18 H18B 109.5 . . ?
H18A C18 H18B 109.5 . . ?
C13 C18 H18C 109.5 . . ?
H18A C18 H18C 109.5 . . ?
H18B C18 H18C 109.5 . . ?
C15 C19 H19A 109.5 . . ?
C15 C19 H19B 109.5 . . ?
H19A C19 H19B 109.5 . . ?
C15 C19 H19C 109.5 . . ?
H19A C19 H19C 109.5 . . ?
H19B C19 H19C 109.5 . . ?
C9A C10A C11A 100.4(13) . . ?
C9A C10A H10A 129.8 . . ?
C11A C10A H10A 129.8 . . ?
C9A O5A C12A 93.0(11) . . ?
C11A C12A O5A 109.8(11) . . ?
C11A C12A H12A 125.1 . . ?
O5A C12A H12A 125.1 . . ?
C10A C11A C12A 110.6(13) . . ?
C10A C11A C9A 38.7(8) . . ?
C12A C11A C9A 72.2(10) . . ?
C10A C11A H11A 124.7 . . ?
C12A C11A H11A 124.7 . . ?
C9A C11A H11A 162.4 . . ?
C10A C9A O5A 124.9(14) . . ?
C10A C9A C8 116.2(12) . . ?
O5A C9A C8 116.9(12) . . ?
C10A C9A C11A 40.9(8) . . ?
O5A C9A C11A 84.9(10) . . ?
C8 C9A C11A 157.0(11) . . ?

loop_
_geom_bond_atom_site_label_1
_geom_bond_atom_site_label_2
_geom_bond_distance
_geom_bond_site_symmetry_2
_geom_bond_publ_flag
Cl1 C1 1.736(2) . ?
S1 O1 1.4353(18) . ?
S1 O2 1.4382(19) . ?
S1 N1 1.602(2) . ?
S1 C2 1.765(2) . ?
N1 H1A 0.8129 . ?
N1 H1B 0.8740 . ?
C1 C6 1.380(3) . ?
C1 C2 1.401(3) . ?
N2 C5 1.364(3) . ?
N2 C8 1.444(3) . ?
N2 H2 0.8042 . ?
C2 C3 1.385(3) . ?
O3 C7 1.248(3) . ?
N3 C17 1.341(3) . ?
N3 C13 1.345(3) . ?
N3 H3A 0.8314 . ?
C3 C4 1.398(3) . ?
C3 H3 0.9500 . ?
O4 C7 1.276(3) . ?
C4 C5 1.415(3) . ?
C4 C7 1.507(3) . ?
O5 C9 1.379(6) . ?
O5 C12 1.391(5) . ?
C5 C6 1.414(3) . ?
O6 H6A 0.7525 . ?
O6 H6B 0.8081 . ?
C6 H6 0.9500 . ?
C8 C9 1.460(6) . ?
C8 C9A 1.669(16) . ?
C8 H8AA 0.9900 . ?
C8 H8AB 0.9900 . ?
C8 H8BC 0.9900 . ?
C8 H8BD 0.9900 . ?
C9 C10 1.372(6) . ?
C10 C11 1.445(6) . ?
C10 H10 0.9500 . ?
C11 C12 1.344(6) . ?
C11 H11 0.9500 . ?
C12 H12 0.9500 . ?
C13 C14 1.385(3) . ?
C13 C18 1.496(3) . ?
C14 C15 1.398(3) . ?
C14 H14 0.9500 . ?
C15 C16 1.395(3) . ?
C15 C19 1.500(4) . ?
C16 C17 1.380(4) . ?
C16 H16 0.9500 . ?
C17 H17 0.9500 . ?
C18 H18A 0.9800 . ?
C18 H18B 0.9800 . ?
C18 H18C 0.9800 . ?
C19 H19A 0.9800 . ?
C19 H19B 0.9800 . ?
C19 H19C 0.9800 . ?
C10A C9A 1.291(19) . ?
C10A C11A 1.351(17) . ?
C10A H10A 0.9500 . ?
O5A C9A 1.354(18) . ?
O5A C12A 1.496(17) . ?
C12A C11A 1.36(2) . ?
C12A H12A 0.9500 . ?
C11A C9A 2.03(2) . ?
C11A H11A 0.9500 . ?

loop_
_geom_torsion_atom_site_label_1
_geom_torsion_atom_site_label_2
_geom_torsion_atom_site_label_3
_geom_torsion_atom_site_label_4
_geom_torsion
_geom_torsion_site_symmetry_1
_geom_torsion_site_symmetry_2
_geom_torsion_site_symmetry_3
_geom_torsion_site_symmetry_4
_geom_torsion_publ_flag
C6 C1 C2 C3 -1.6(3) . . . . ?
Cl1 C1 C2 C3 179.11(17) . . . . ?
C6 C1 C2 S1 175.10(19) . . . . ?
Cl1 C1 C2 S1 -4.2(3) . . . . ?
O1 S1 C2 C3 114.0(2) . . . . ?
O2 S1 C2 C3 -117.2(2) . . . . ?
N1 S1 C2 C3 -2.5(2) . . . . ?
O1 S1 C2 C1 -62.6(2) . . . . ?
O2 S1 C2 C1 66.2(2) . . . . ?
N1 S1 C2 C1 -179.09(19) . . . . ?
C1 C2 C3 C4 0.6(3) . . . . ?
S1 C2 C3 C4 -176.10(18) . . . . ?
C2 C3 C4 C5 1.0(3) . . . . ?
C2 C3 C4 C7 179.1(2) . . . . ?
C8 N2 C5 C6 4.4(4) . . . . ?
C8 N2 C5 C4 -176.6(2) . . . . ?
C3 C4 C5 N2 179.3(2) . . . . ?
C7 C4 C5 N2 1.4(4) . . . . ?
C3 C4 C5 C6 -1.7(3) . . . . ?
C7 C4 C5 C6 -179.6(2) . . . . ?
C2 C1 C6 C5 0.9(4) . . . . ?
Cl1 C1 C6 C5 -179.79(18) . . . . ?
N2 C5 C6 C1 179.8(2) . . . . ?
C4 C5 C6 C1 0.8(4) . . . . ?
C3 C4 C7 O3 4.2(3) . . . . ?
C5 C4 C7 O3 -177.8(2) . . . . ?
C3 C4 C7 O4 -175.6(2) . . . . ?
C5 C4 C7 O4 2.4(4) . . . . ?
C5 N2 C8 C9 72.0(4) . . . . ?
C5 N2 C8 C9A 71.6(6) . . . . ?
C12 O5 C9 C10 -1.3(5) . . . . ?
C12 O5 C9 C8 179.1(4) . . . . ?
N2 C8 C9 C10 8.5(7) . . . . ?
N2 C8 C9 O5 -172.0(3) . . . . ?
O5 C9 C10 C11 0.8(5) . . . . ?
C8 C9 C10 C11 -179.6(5) . . . . ?
C9 C10 C11 C12 -0.1(5) . . . . ?
C10 C11 C12 O5 -0.8(5) . . . . ?
C9 O5 C12 C11 1.3(5) . . . . ?
C17 N3 C13 C14 -0.1(4) . . . . ?
C17 N3 C13 C18 178.9(2) . . . . ?
N3 C13 C14 C15 0.9(4) . . . . ?
C18 C13 C14 C15 -178.1(2) . . . . ?
C13 C14 C15 C16 -0.9(4) . . . . ?
C13 C14 C15 C19 178.3(2) . . . . ?
C14 C15 C16 C17 0.2(4) . . . . ?
C19 C15 C16 C17 -179.1(2) . . . . ?
C13 N3 C17 C16 -0.6(4) . . . . ?
C15 C16 C17 N3 0.6(4) . . . . ?
C9A O5A C12A C11A 4.6(14) . . . . ?
C9A C10A C11A C12A -8.4(15) . . . . ?
O5A C12A C11A C10A 2.3(15) . . . . ?
O5A C12A C11A C9A -3.2(9) . . . . ?
C11A C10A C9A O5A 14.1(19) . . . . ?
C11A C10A C9A C8 177.1(10) . . . . ?
C12A O5A C9A C10A -12.1(17) . . . . ?
C12A O5A C9A C8 -175.0(10) . . . . ?
C12A O5A C9A C11A -2.9(9) . . . . ?
N2 C8 C9A C10A 42.5(13) . . . . ?
N2 C8 C9A O5A -153.1(10) . . . . ?
N2 C8 C9A C11A 47(3) . . . . ?
